data_7714783
loop_
_publ_author_name
'Sumida, Akifumi'
'Onishi, Tomoharu'
'Imoto, Hiroaki'
'Naka, Kensuke'

_publ_section_title
;
 Synthesis, structures, and photophysical properties of &#x3c0;-extended
 arsaborins.
;
_journal_issue 4
_journal_name_full 'Dalton transactions (Cambridge, England : 2003)'
_journal_page_first 1706
_journal_page_last 1713
_journal_paper_doi 10.1039/d3dt03798c
_journal_volume 53
_journal_year 2024
_chemical_formula_moiety 'C27 H24 As B S'
_chemical_formula_sum 'C27 H24 As B S'
_chemical_formula_weight 466.25
_space_group_crystal_system triclinic
_space_group_IT_number 2
_space_group_name_Hall '-P 1'
_space_group_name_H-M_alt 'P -1'
_atom_sites_solution_hydrogens geom
_atom_sites_solution_primary dual
_audit_creation_date 2023-03-14
_audit_creation_method
;
Olex2 1.5-ac5-024
(compiled 2022.04.12 svn.rca3783a0 for Rigaku Oxford Diffraction, GUI svn.r6498)
;
_audit_update_record
;
2023-10-26 deposited with the CCDC.	2023-12-20 downloaded from the CCDC.
;
_cell_angle_alpha 89.766(4)
_cell_angle_beta 78.127(5)
_cell_angle_gamma 77.208(5)
_cell_formula_units_Z 4
_cell_length_a 9.5976(7)
_cell_length_b 11.9622(6)
_cell_length_c 20.8108(11)
_cell_measurement_reflns_used 3675
_cell_measurement_temperature 100.00
_cell_measurement_theta_max 30.0080
_cell_measurement_theta_min 2.9220
_cell_volume 2278.0(2)
_computing_cell_refinement 'CrysAlisPro 1.171.42.84a (Rigaku OD, 2023)'
_computing_data_collection 'CrysAlisPro 1.171.42.84a (Rigaku OD, 2023)'
_computing_data_reduction 'CrysAlisPro 1.171.42.84a (Rigaku OD, 2023)'
_computing_molecular_graphics 'Olex2 1.5-ac5-024 (Dolomanov et al., 2009)'
_computing_publication_material 'Olex2 1.5-ac5-024 (Dolomanov et al., 2009)'
_computing_structure_refinement 'SHELXL 2018/3 (Sheldrick, 2015)'
_computing_structure_solution 'SHELXT 2018/2 (Sheldrick, 2018)'
_diffrn_ambient_temperature 100.00
_diffrn_detector 'CCD plate'
_diffrn_measured_fraction_theta_full 0.999
_diffrn_measured_fraction_theta_max 0.999
_diffrn_measurement_details
;
List of Runs (angles in degrees, time in seconds):

  # Type    Start    End  Width  t~exp~   \w     \q     \k     \f   Frames
#--------------------------------------------------------------------------
  1  \w    -72.00  33.00   0.10    2.50    --   30.00  54.00-180.00 1050
  2  \w     18.00  44.00   0.10    2.50    --   30.00  54.00 -60.00  260
  3  \w    -58.00 -32.00   0.10    2.50    --   30.00  54.00 -90.00  260
  4  \w    -73.00 110.00   0.10    2.50    --   30.00  54.00  60.00 1830
;
_diffrn_measurement_device 'two-circle diffractometer'
_diffrn_measurement_device_type 'XtaLAB Mini (JP)'
_diffrn_measurement_method '\w scans'
_diffrn_orient_matrix_type 'CrysAlisPro convention (1999,Acta A55,543-557)'
_diffrn_orient_matrix_UB_11 0.0121350000
_diffrn_orient_matrix_UB_12 -0.0105929000
_diffrn_orient_matrix_UB_13 0.0321846000
_diffrn_orient_matrix_UB_21 0.0249561000
_diffrn_orient_matrix_UB_22 -0.0594514000
_diffrn_orient_matrix_UB_23 -0.0085959000
_diffrn_orient_matrix_UB_31 0.0723765000
_diffrn_orient_matrix_UB_32 0.0075833000
_diffrn_orient_matrix_UB_33 -0.0102749000
_diffrn_radiation_monochromator graphite
_diffrn_radiation_probe x-ray
_diffrn_radiation_type 'Mo K\a'
_diffrn_radiation_wavelength 0.71073
_diffrn_reflns_av_R_equivalents 0.0527
_diffrn_reflns_av_unetI/netI 0.1128
_diffrn_reflns_Laue_measured_fraction_full 0.999
_diffrn_reflns_Laue_measured_fraction_max 0.999
_diffrn_reflns_limit_h_max 11
_diffrn_reflns_limit_h_min -11
_diffrn_reflns_limit_k_max 14
_diffrn_reflns_limit_k_min -13
_diffrn_reflns_limit_l_max 25
_diffrn_reflns_limit_l_min -24
_diffrn_reflns_number 13851
_diffrn_reflns_point_group_measured_fraction_full 0.999
_diffrn_reflns_point_group_measured_fraction_max 0.999
_diffrn_reflns_theta_full 25.242
_diffrn_reflns_theta_max 26.371
_diffrn_reflns_theta_min 2.501
_diffrn_source 'fine-focus sealed X-ray tube'
_diffrn_source_type 'Rigaku (Mo) X-ray Source'
_exptl_absorpt_coefficient_mu 1.595
_exptl_absorpt_correction_T_max 0.761
_exptl_absorpt_correction_T_min 0.546
_exptl_absorpt_correction_type analytical
_exptl_absorpt_process_details
;
CrysAlisPro 1.171.42.84a (Rigaku Oxford Diffraction, 2023)
Analytical numeric absorption correction using a multifaceted crystal
model based on expressions derived by R.C. Clark & J.S. Reid.
(Clark, R. C. & Reid, J. S. (1995). Acta Cryst. A51, 887-897)
Empirical absorption correction using spherical harmonics,
implemented in SCALE3 ABSPACK scaling algorithm.
;
_exptl_crystal_colour colourless
_exptl_crystal_colour_primary colourless
_exptl_crystal_density_diffrn 1.360
_exptl_crystal_description plate
_exptl_crystal_F_000 960
_exptl_crystal_size_max 0.513
_exptl_crystal_size_mid 0.323
_exptl_crystal_size_min 0.182
_refine_diff_density_max 1.432
_refine_diff_density_min -1.450
_refine_diff_density_rms 0.136
_refine_ls_extinction_method none
_refine_ls_goodness_of_fit_ref 1.017
_refine_ls_hydrogen_treatment constr
_refine_ls_matrix_type full
_refine_ls_number_parameters 547
_refine_ls_number_reflns 9271
_refine_ls_number_restraints 0
_refine_ls_restrained_S_all 1.017
_refine_ls_R_factor_all 0.0972
_refine_ls_R_factor_gt 0.0579
_refine_ls_shift/su_max 0.001
_refine_ls_shift/su_mean 0.000
_refine_ls_structure_factor_coef Fsqd
_refine_ls_weighting_details 'w=1/[\s^2^(Fo^2^)+(0.0588P)^2^] where P=(Fo^2^+2Fc^2^)/3'
_refine_ls_weighting_scheme calc
_refine_ls_wR_factor_gt 0.1297
_refine_ls_wR_factor_ref 0.1534
_reflns_Friedel_coverage 0.000
_reflns_number_gt 6241
_reflns_number_total 9271
_reflns_threshold_expression 'I > 2\s(I)'
_cod_data_source_file d3dt03798c2.cif
_cod_data_source_block 3a-S_methanol
_cod_depositor_comments 'Adding full bibliography for 7714770--7714783.cif.'
_cod_database_code 7714783
_shelx_shelxl_version_number 2018/3
_chemical_oxdiff_formula 'C27 H24 As B S'
_shelx_space_group_comment
;
The symmetry employed for this shelxl refinement is uniquely defined
by the following loop, which should always be used as a source of
symmetry information in preference to the above space-group names.
They are only intended as comments.
;
_shelx_estimated_absorpt_t_max 0.762
_shelx_estimated_absorpt_t_min 0.497
_olex2_refinement_description
;
1. Fixed Uiso
 At 1.2 times of:
  All C(H) groups
 At 1.5 times of:
  All C(H,H,H) groups
2.a Aromatic/amide H refined with riding coordinates:
 C10(H10), C48(H48), C11(H11), C13(H13), C39(H39), C21(H21), C41(H41),
 C37(H37), C7(H7), C23(H23), C15(H15), C9(H9), C36(H36), C38(H38), C12(H12),
 C14(H14), C50(H50), C34(H34), C19(H19), C40(H40), C35(H35), C8(H8), C16(H16),
 C17(H17), C18(H18), C42(H42), C44(H44), C45(H45), C46(H46), C43(H43)
2.b Idealised Me refined as rotating group:
 C54(H54A,H54B,H54C), C25(H25A,H25B,H25C), C27(H27A,H27B,H27C), C53(H53A,H53B,
 H53C), C52(H52A,H52B,H52C), C26(H26A,H26B,H26C)
;
_olex2_submission_special_instructions 'No special instructions were received'
_oxdiff_exptl_absorpt_empirical_details
;
Empirical correction (ABSPACK) includes:
- Absorption correction using spherical harmonics
- Frame scaling
;
_oxdiff_exptl_absorpt_empirical_full_max 2.000
_oxdiff_exptl_absorpt_empirical_full_min 0.606

loop_
_space_group_symop_operation_xyz
'x, y, z'
'-x, -y, -z'

loop_
_atom_site_label
_atom_site_type_symbol
_atom_site_fract_x
_atom_site_fract_y
_atom_site_fract_z
_atom_site_U_iso_or_equiv
_atom_site_adp_type
_atom_site_occupancy
_atom_site_site_symmetry_order
_atom_site_calc_flag
_atom_site_refinement_flags_posn
_atom_site_refinement_flags_adp
_atom_site_refinement_flags_occupancy
_atom_site_disorder_assembly
_atom_site_disorder_group
As1 As 0.17706(5) 0.56378(4) 0.17316(2) 0.01857(14) Uani 1 1 d . . . . .
As2 As 0.70105(5) 0.19804(4) 0.45455(2) 0.01997(14) Uani 1 1 d . . . . .
S1 S 0.25517(14) 0.71332(11) 0.15915(6) 0.0251(3) Uani 1 1 d . . . . .
S2 S 0.79254(15) 0.20101(12) 0.53675(6) 0.0280(3) Uani 1 1 d . . . . .
C31 C 0.8112(5) 0.0789(4) 0.3899(2) 0.0177(10) Uani 1 1 d . . . . .
C2 C 0.1969(5) 0.3654(4) 0.0887(2) 0.0181(10) Uani 1 1 d . . . . .
C1 C 0.2754(5) 0.4424(4) 0.1089(2) 0.0175(10) Uani 1 1 d . . . . .
C3 C -0.0754(5) 0.4880(4) 0.1471(2) 0.0170(10) Uani 1 1 d . . . . .
C10 C 0.2748(5) 0.2832(4) 0.0392(2) 0.0238(11) Uani 1 1 d . . . . .
H10 H 0.227195 0.229397 0.024699 0.029 Uiso 1 1 calc R U . . .
C28 C 0.5061(5) 0.1718(4) 0.4684(2) 0.0206(10) Uani 1 1 d . . . . .
C4 C -0.0254(5) 0.5824(4) 0.1678(2) 0.0178(10) Uani 1 1 d . . . . .
C22 C -0.1502(5) 0.0770(4) 0.0755(2) 0.0239(11) Uani 1 1 d . . . . .
C48 C 0.4553(5) 0.1251(4) 0.1812(2) 0.0234(11) Uani 1 1 d . . . . .
H48 H 0.453623 0.182641 0.149629 0.028 Uiso 1 1 calc R U . . .
C30 C 0.7384(5) 0.0389(4) 0.3456(2) 0.0219(11) Uani 1 1 d . . . . .
C6 C -0.0380(5) 0.2690(4) 0.1015(2) 0.0193(10) Uani 1 1 d . . . . .
C32 C 0.6871(5) 0.3399(4) 0.4088(2) 0.0227(11) Uani 1 1 d . . . . .
C11 C -0.2258(5) 0.5075(4) 0.1487(2) 0.0235(11) Uani 1 1 d . . . . .
H11 H -0.264650 0.445185 0.138077 0.028 Uiso 1 1 calc R U . . .
C33 C 0.5086(5) 0.0573(4) 0.2862(2) 0.0227(11) Uani 1 1 d . . . . .
C13 C -0.2657(6) 0.7060(5) 0.1819(2) 0.0261(11) Uani 1 1 d . . . . .
H13 H -0.328775 0.779979 0.191148 0.031 Uiso 1 1 calc R U . . .
C29 C 0.4619(5) 0.1210(4) 0.4166(2) 0.0210(10) Uani 1 1 d . . . . .
C39 C 0.9737(5) -0.0860(4) 0.2949(2) 0.0235(11) Uani 1 1 d . . . . .
H39 H 1.029133 -0.142603 0.262138 0.028 Uiso 1 1 calc R U . . .
C21 C -0.1024(5) 0.0881(4) 0.1335(2) 0.0243(11) Uani 1 1 d . . . . .
H21 H -0.107122 0.030114 0.164694 0.029 Uiso 1 1 calc R U . . .
C47 C 0.5081(5) 0.1404(4) 0.2376(2) 0.0215(11) Uani 1 1 d . . . . .
C41 C 0.9592(5) 0.0386(5) 0.3877(2) 0.0252(12) Uani 1 1 d . . . . .
H41 H 1.004617 0.067552 0.418418 0.030 Uiso 1 1 calc R U . . .
C37 C 0.3153(6) 0.1115(4) 0.4293(2) 0.0248(11) Uani 1 1 d . . . . .
H37 H 0.280737 0.078853 0.395753 0.030 Uiso 1 1 calc R U . . .
C24 C -0.0862(5) 0.2577(4) 0.0426(2) 0.0223(11) Uani 1 1 d . . . . .
C7 C 0.4216(6) 0.4348(5) 0.0813(2) 0.0263(12) Uani 1 1 d . . . . .
H7 H 0.472095 0.485777 0.096452 0.032 Uiso 1 1 calc R U . . .
C23 C -0.1426(5) 0.1634(4) 0.0311(2) 0.0230(11) Uani 1 1 d . . . . .
H23 H -0.176870 0.158191 -0.008203 0.028 Uiso 1 1 calc R U . . .
C49 C 0.4049(5) 0.0273(5) 0.1702(2) 0.0245(11) Uani 1 1 d . . . . .
C15 C 0.2044(6) 0.3861(4) 0.2675(2) 0.0252(11) Uani 1 1 d . . . . .
H15 H 0.218933 0.334928 0.230703 0.030 Uiso 1 1 calc R U . . .
C9 C 0.4207(6) 0.2784(5) 0.0105(2) 0.0287(12) Uani 1 1 d . . . . .
H9 H 0.470172 0.223150 -0.023993 0.034 Uiso 1 1 calc R U . . .
C20 C -0.0473(5) 0.1831(4) 0.1472(2) 0.0214(11) Uani 1 1 d . . . . .
C36 C 0.2206(6) 0.1471(5) 0.4877(2) 0.0303(13) Uani 1 1 d . . . . .
H36 H 0.123416 0.136642 0.494372 0.036 Uiso 1 1 calc R U . . .
C5 C 0.1866(5) 0.5040(4) 0.2590(2) 0.0216(11) Uani 1 1 d . . . . .
C38 C 0.8260(5) -0.0445(4) 0.2978(2) 0.0236(11) Uani 1 1 d . . . . .
H38 H 0.782067 -0.073317 0.266420 0.028 Uiso 1 1 calc R U . . .
C54 C 0.4720(6) -0.1405(5) 0.3211(2) 0.0288(12) Uani 1 1 d . . . . .
H54A H 0.575028 -0.174022 0.320765 0.043 Uiso 1 1 calc R U . . .
H54B H 0.426402 -0.199464 0.307395 0.043 Uiso 1 1 calc R U . . .
H54C H 0.421485 -0.110613 0.365544 0.043 Uiso 1 1 calc R U . . .
C12 C -0.3193(6) 0.6132(5) 0.1651(2) 0.0278(12) Uani 1 1 d . . . . .
H12 H -0.420175 0.622932 0.165028 0.033 Uiso 1 1 calc R U . . .
C14 C -0.1184(5) 0.6893(4) 0.1851(2) 0.0232(11) Uani 1 1 d . . . . .
H14 H -0.082152 0.750795 0.198943 0.028 Uiso 1 1 calc R U . . .
C50 C 0.4080(5) -0.0557(4) 0.2168(2) 0.0246(11) Uani 1 1 d . . . . .
H50 H 0.373478 -0.122393 0.210052 0.029 Uiso 1 1 calc R U . . .
C34 C 0.4094(6) 0.2115(5) 0.5265(2) 0.0279(12) Uani 1 1 d . . . . .
H34 H 0.441059 0.248058 0.559545 0.033 Uiso 1 1 calc R U . . .
C51 C 0.4613(5) -0.0435(4) 0.2739(2) 0.0216(11) Uani 1 1 d . . . . .
C19 C 0.1671(7) 0.5783(5) 0.3131(2) 0.0346(14) Uani 1 1 d . . . . .
H19 H 0.156924 0.658271 0.307312 0.041 Uiso 1 1 calc R U . . .
C40 C 1.0408(6) -0.0452(5) 0.3398(2) 0.0275(12) Uani 1 1 d . . . . .
H40 H 1.142076 -0.074049 0.337969 0.033 Uiso 1 1 calc R U . . .
C25 C 0.0018(6) 0.1925(5) 0.2113(2) 0.0305(13) Uani 1 1 d . . . . .
H25A H -0.026560 0.132878 0.240264 0.046 Uiso 1 1 calc R U . . .
H25B H -0.044645 0.268224 0.232677 0.046 Uiso 1 1 calc R U . . .
H25C H 0.108215 0.182407 0.202408 0.046 Uiso 1 1 calc R U . . .
C35 C 0.2649(6) 0.1986(5) 0.5375(2) 0.0329(13) Uani 1 1 d . . . . .
H35 H 0.198813 0.224288 0.577959 0.040 Uiso 1 1 calc R U . . .
C8 C 0.4943(6) 0.3535(5) 0.0318(2) 0.0285(12) Uani 1 1 d . . . . .
H8 H 0.594179 0.349078 0.012539 0.034 Uiso 1 1 calc R U . . .
C16 C 0.2010(6) 0.3440(5) 0.3300(2) 0.0292(12) Uani 1 1 d . . . . .
H16 H 0.214081 0.263876 0.336000 0.035 Uiso 1 1 calc R U . . .
C27 C -0.0794(6) 0.3492(5) -0.0079(2) 0.0293(12) Uani 1 1 d . . . . .
H27A H -0.114996 0.327368 -0.045808 0.044 Uiso 1 1 calc R U . . .
H27B H 0.021904 0.356607 -0.022185 0.044 Uiso 1 1 calc R U . . .
H27C H -0.140590 0.422649 0.011766 0.044 Uiso 1 1 calc R U . . .
C53 C 0.3487(6) 0.0109(5) 0.1082(2) 0.0319(13) Uani 1 1 d . . . . .
H53A H 0.321863 -0.063567 0.108329 0.048 Uiso 1 1 calc R U . . .
H53B H 0.425436 0.013388 0.069344 0.048 Uiso 1 1 calc R U . . .
H53C H 0.262761 0.072270 0.106954 0.048 Uiso 1 1 calc R U . . .
C52 C 0.5666(6) 0.2464(4) 0.2473(2) 0.0294(12) Uani 1 1 d . . . . .
H52A H 0.514230 0.286067 0.289339 0.044 Uiso 1 1 calc R U . . .
H52B H 0.552121 0.298208 0.211428 0.044 Uiso 1 1 calc R U . . .
H52C H 0.671144 0.223112 0.247321 0.044 Uiso 1 1 calc R U . . .
C26 C -0.2103(6) -0.0251(5) 0.0616(3) 0.0324(13) Uani 1 1 d . . . . .
H26A H -0.156206 -0.094002 0.078761 0.049 Uiso 1 1 calc R U . . .
H26B H -0.199793 -0.036141 0.014093 0.049 Uiso 1 1 calc R U . . .
H26C H -0.313959 -0.011282 0.083060 0.049 Uiso 1 1 calc R U . . .
B1 B 0.0285(6) 0.3737(5) 0.1151(2) 0.0200(12) Uani 1 1 d . . . . .
C17 C 0.1784(7) 0.4186(5) 0.3835(3) 0.0387(14) Uani 1 1 d . . . . .
H17 H 0.173714 0.390026 0.426347 0.046 Uiso 1 1 calc R U . . .
C18 C 0.1626(7) 0.5359(6) 0.3746(3) 0.0441(16) Uani 1 1 d . . . . .
H18 H 0.148679 0.586883 0.411408 0.053 Uiso 1 1 calc R U . . .
C42 C 0.8126(7) 0.3648(6) 0.3730(3) 0.0524(18) Uani 1 1 d . . . . .
H42 H 0.904056 0.312466 0.370304 0.063 Uiso 1 1 calc R U . . .
C44 C 0.6758(7) 0.5430(5) 0.3427(3) 0.0433(16) Uani 1 1 d . . . . .
H44 H 0.671833 0.612188 0.319883 0.052 Uiso 1 1 calc R U . . .
B2 B 0.5700(7) 0.0731(5) 0.3491(3) 0.0237(13) Uani 1 1 d . . . . .
C45 C 0.5494(7) 0.5178(6) 0.3789(3) 0.0525(18) Uani 1 1 d . . . . .
H45 H 0.458019 0.570023 0.381178 0.063 Uiso 1 1 calc R U . . .
C46 C 0.5562(7) 0.4158(6) 0.4120(3) 0.0493(17) Uani 1 1 d . . . . .
H46 H 0.469190 0.398891 0.436998 0.059 Uiso 1 1 calc R U . . .
C43 C 0.8047(8) 0.4682(6) 0.3402(3) 0.060(2) Uani 1 1 d . . . . .
H43 H 0.891775 0.485741 0.315869 0.072 Uiso 1 1 calc R U . . .

loop_
_atom_site_aniso_label
_atom_site_aniso_U_11
_atom_site_aniso_U_22
_atom_site_aniso_U_33
_atom_site_aniso_U_23
_atom_site_aniso_U_13
_atom_site_aniso_U_12
As1 0.0167(3) 0.0125(3) 0.0288(3) 0.00575(19) -0.0085(2) -0.0045(2)
As2 0.0176(3) 0.0177(3) 0.0273(3) 0.0065(2) -0.0091(2) -0.0058(2)
S1 0.0258(7) 0.0143(7) 0.0387(7) 0.0050(5) -0.0096(6) -0.0094(5)
S2 0.0266(7) 0.0315(8) 0.0303(7) 0.0056(5) -0.0134(6) -0.0092(6)
C31 0.021(3) 0.015(3) 0.019(2) 0.0093(18) -0.007(2) -0.008(2)
C2 0.016(2) 0.013(3) 0.027(2) 0.0063(18) -0.007(2) -0.004(2)
C1 0.013(2) 0.015(3) 0.025(2) 0.0071(18) -0.004(2) -0.0038(19)
C3 0.016(2) 0.014(3) 0.022(2) 0.0071(18) -0.008(2) -0.003(2)
C10 0.023(3) 0.015(3) 0.034(3) 0.004(2) -0.006(2) -0.005(2)
C28 0.017(3) 0.020(3) 0.025(2) 0.0085(19) -0.008(2) -0.003(2)
C4 0.016(2) 0.016(3) 0.024(2) 0.0109(18) -0.008(2) -0.006(2)
C22 0.022(3) 0.018(3) 0.033(3) 0.002(2) -0.003(2) -0.008(2)
C48 0.025(3) 0.014(3) 0.029(3) 0.007(2) -0.004(2) -0.003(2)
C30 0.021(3) 0.017(3) 0.030(3) 0.006(2) -0.008(2) -0.005(2)
C6 0.016(2) 0.012(3) 0.030(3) 0.0049(19) -0.004(2) -0.003(2)
C32 0.022(3) 0.017(3) 0.031(3) 0.001(2) -0.008(2) -0.006(2)
C11 0.021(3) 0.019(3) 0.034(3) 0.005(2) -0.009(2) -0.008(2)
C33 0.012(2) 0.020(3) 0.034(3) 0.005(2) -0.006(2) 0.000(2)
C13 0.021(3) 0.020(3) 0.036(3) 0.004(2) -0.010(2) 0.003(2)
C29 0.017(3) 0.013(3) 0.033(3) 0.0104(19) -0.011(2) 0.000(2)
C39 0.025(3) 0.013(3) 0.034(3) 0.009(2) -0.010(2) -0.003(2)
C21 0.026(3) 0.017(3) 0.031(3) 0.014(2) -0.005(2) -0.009(2)
C47 0.016(3) 0.016(3) 0.033(3) 0.004(2) -0.008(2) -0.003(2)
C41 0.022(3) 0.028(3) 0.030(3) 0.005(2) -0.012(2) -0.010(2)
C37 0.023(3) 0.019(3) 0.035(3) 0.012(2) -0.014(2) -0.004(2)
C24 0.022(3) 0.019(3) 0.026(2) 0.0095(19) -0.006(2) -0.005(2)
C7 0.021(3) 0.023(3) 0.038(3) 0.010(2) -0.009(2) -0.010(2)
C23 0.020(3) 0.022(3) 0.029(3) 0.001(2) -0.008(2) -0.007(2)
C49 0.015(3) 0.025(3) 0.032(3) 0.005(2) -0.006(2) 0.001(2)
C15 0.027(3) 0.019(3) 0.032(3) 0.005(2) -0.012(2) -0.005(2)
C9 0.022(3) 0.022(3) 0.036(3) 0.001(2) 0.002(2) 0.000(2)
C20 0.019(3) 0.017(3) 0.030(3) 0.008(2) -0.007(2) -0.007(2)
C36 0.028(3) 0.029(3) 0.040(3) 0.018(2) -0.012(3) -0.013(3)
C5 0.015(2) 0.021(3) 0.031(3) 0.005(2) -0.010(2) -0.003(2)
C38 0.024(3) 0.019(3) 0.030(3) 0.006(2) -0.008(2) -0.008(2)
C54 0.027(3) 0.023(3) 0.040(3) 0.011(2) -0.012(2) -0.010(2)
C12 0.019(3) 0.026(3) 0.040(3) 0.007(2) -0.011(2) -0.005(2)
C14 0.025(3) 0.014(3) 0.029(3) -0.001(2) -0.005(2) -0.003(2)
C50 0.022(3) 0.019(3) 0.035(3) 0.004(2) -0.007(2) -0.008(2)
C34 0.027(3) 0.031(3) 0.031(3) 0.010(2) -0.014(2) -0.010(2)
C51 0.016(2) 0.017(3) 0.033(3) 0.008(2) -0.007(2) -0.003(2)
C19 0.055(4) 0.022(3) 0.032(3) 0.005(2) -0.016(3) -0.013(3)
C40 0.018(3) 0.028(3) 0.037(3) 0.011(2) -0.008(2) -0.004(2)
C25 0.039(3) 0.024(3) 0.036(3) 0.015(2) -0.017(3) -0.015(3)
C35 0.025(3) 0.044(4) 0.030(3) 0.008(2) -0.004(2) -0.010(3)
C8 0.018(3) 0.022(3) 0.041(3) 0.006(2) 0.002(2) -0.002(2)
C16 0.024(3) 0.021(3) 0.044(3) 0.012(2) -0.016(3) -0.002(2)
C27 0.039(3) 0.020(3) 0.036(3) 0.014(2) -0.020(3) -0.011(3)
C53 0.028(3) 0.035(4) 0.033(3) 0.001(2) -0.013(2) -0.002(3)
C52 0.030(3) 0.020(3) 0.042(3) 0.009(2) -0.011(3) -0.009(2)
C26 0.030(3) 0.017(3) 0.053(3) 0.001(2) -0.010(3) -0.010(2)
B1 0.022(3) 0.018(3) 0.023(3) 0.012(2) -0.009(2) -0.007(2)
C17 0.043(4) 0.039(4) 0.037(3) 0.011(3) -0.017(3) -0.008(3)
C18 0.063(5) 0.040(4) 0.033(3) -0.002(3) -0.016(3) -0.013(3)
C42 0.027(3) 0.037(4) 0.086(5) 0.034(3) -0.001(3) -0.002(3)
C44 0.056(4) 0.023(4) 0.046(3) 0.012(3) -0.005(3) -0.003(3)
B2 0.028(3) 0.009(3) 0.034(3) 0.013(2) -0.006(3) -0.006(2)
C45 0.036(4) 0.025(4) 0.097(5) 0.020(3) -0.023(4) 0.001(3)
C46 0.031(4) 0.030(4) 0.088(5) 0.024(3) -0.015(3) -0.008(3)
C43 0.046(4) 0.037(4) 0.084(5) 0.034(4) 0.014(4) -0.007(3)

loop_
_atom_type_symbol
_atom_type_description
_atom_type_scat_dispersion_real
_atom_type_scat_dispersion_imag
_atom_type_scat_source
C C 0.0033 0.0016 'International Tables Vol C Tables 4.2.6.8 and 6.1.1.4'
H H 0.0000 0.0000 'International Tables Vol C Tables 4.2.6.8 and 6.1.1.4'
As As 0.0499 2.0058 'International Tables Vol C Tables 4.2.6.8 and 6.1.1.4'
B B 0.0013 0.0007 'International Tables Vol C Tables 4.2.6.8 and 6.1.1.4'
S S 0.1246 0.1234 'International Tables Vol C Tables 4.2.6.8 and 6.1.1.4'

loop_
_exptl_crystal_face_index_h
_exptl_crystal_face_index_k
_exptl_crystal_face_index_l
_exptl_crystal_face_perp_dist
0 -1 2 0.1236
0 1 -2 0.1606
2 0 1 0.2505
-2 0 -1 0.1835
0 -1 -1 0.0554
0 1 1 0.1270

loop_
_geom_angle_atom_site_label_1
_geom_angle_atom_site_label_2
_geom_angle_atom_site_label_3
_geom_angle
_geom_angle_site_symmetry_1
_geom_angle_site_symmetry_3
_geom_angle_publ_flag
C1 As1 S1 114.20(13) . . ?
C1 As1 C4 102.85(19) . . ?
C1 As1 C5 107.7(2) . . ?
C4 As1 S1 114.32(15) . . ?
C4 As1 C5 104.55(19) . . ?
C5 As1 S1 112.32(14) . . ?
C31 As2 S2 113.06(15) . . ?
C31 As2 C32 105.78(19) . . ?
C28 As2 S2 117.36(14) . . ?
C28 As2 C31 102.77(19) . . ?
C28 As2 C32 103.8(2) . . ?
C32 As2 S2 112.86(14) . . ?
C30 C31 As2 118.4(4) . . ?
C41 C31 As2 118.9(3) . . ?
C41 C31 C30 122.7(4) . . ?
C1 C2 B1 124.1(4) . . ?
C10 C2 C1 116.4(4) . . ?
C10 C2 B1 119.3(4) . . ?
C2 C1 As1 120.1(3) . . ?
C7 C1 As1 118.3(4) . . ?
C7 C1 C2 121.5(4) . . ?
C4 C3 B1 123.7(4) . . ?
C11 C3 C4 116.0(4) . . ?
C11 C3 B1 119.8(4) . . ?
C9 C10 C2 121.5(5) . . ?
C29 C28 As2 119.4(3) . . ?
C34 C28 As2 118.9(3) . . ?
C34 C28 C29 121.6(4) . . ?
C3 C4 As1 120.0(4) . . ?
C14 C4 As1 118.1(3) . . ?
C14 C4 C3 121.9(4) . . ?
C21 C22 C26 121.2(5) . . ?
C23 C22 C21 117.8(4) . . ?
C23 C22 C26 121.0(4) . . ?
C47 C48 C49 121.7(5) . . ?
C31 C30 C38 115.7(4) . . ?
C31 C30 B2 125.2(4) . . ?
C38 C30 B2 118.9(4) . . ?
C24 C6 B1 121.2(4) . . ?
C20 C6 C24 118.3(4) . . ?
C20 C6 B1 120.4(4) . . ?
C42 C32 As2 118.7(4) . . ?
C46 C32 As2 121.6(4) . . ?
C46 C32 C42 119.7(5) . . ?
C12 C11 C3 122.7(5) . . ?
C47 C33 C51 117.9(4) . . ?
C47 C33 B2 120.5(4) . . ?
C51 C33 B2 121.5(4) . . ?
C12 C13 C14 119.5(5) . . ?
C28 C29 B2 123.2(4) . . ?
C37 C29 C28 115.8(4) . . ?
C37 C29 B2 121.0(4) . . ?
C38 C39 C40 120.1(5) . . ?
C22 C21 C20 121.7(4) . . ?
C48 C47 C33 120.3(4) . . ?
C48 C47 C52 120.5(4) . . ?
C33 C47 C52 119.2(4) . . ?
C31 C41 C40 119.3(4) . . ?
C36 C37 C29 122.8(5) . . ?
C6 C24 C27 120.0(4) . . ?
C23 C24 C6 120.2(4) . . ?
C23 C24 C27 119.8(4) . . ?
C8 C7 C1 120.4(5) . . ?
C22 C23 C24 122.0(4) . . ?
C48 C49 C53 121.2(5) . . ?
C50 C49 C48 118.5(4) . . ?
C50 C49 C53 120.3(4) . . ?
C16 C15 C5 119.7(4) . . ?
C8 C9 C10 120.6(5) . . ?
C6 C20 C21 120.0(4) . . ?
C6 C20 C25 120.0(4) . . ?
C21 C20 C25 120.0(4) . . ?
C37 C36 C35 120.7(5) . . ?
C15 C5 As1 119.8(3) . . ?
C19 C5 As1 120.4(4) . . ?
C19 C5 C15 119.8(5) . . ?
C39 C38 C30 122.3(4) . . ?
C11 C12 C13 120.0(5) . . ?
C4 C14 C13 119.7(4) . . ?
C49 C50 C51 121.4(4) . . ?
C28 C34 C35 120.7(5) . . ?
C33 C51 C54 120.5(4) . . ?
C50 C51 C33 120.2(4) . . ?
C50 C51 C54 119.3(4) . . ?
C18 C19 C5 120.0(5) . . ?
C39 C40 C41 119.8(5) . . ?
C36 C35 C34 118.4(5) . . ?
C7 C8 C9 119.6(5) . . ?
C17 C16 C15 120.0(5) . . ?
C3 B1 C2 121.0(4) . . ?
C3 B1 C6 119.6(4) . . ?
C6 B1 C2 119.0(4) . . ?
C16 C17 C18 120.0(5) . . ?
C19 C18 C17 120.5(5) . . ?
C32 C42 C43 119.4(6) . . ?
C43 C44 C45 119.2(6) . . ?
C30 B2 C33 119.7(4) . . ?
C30 B2 C29 119.8(4) . . ?
C33 B2 C29 120.4(5) . . ?
C44 C45 C46 120.0(6) . . ?
C32 C46 C45 120.4(6) . . ?
C44 C43 C42 121.2(6) . . ?

loop_
_geom_bond_atom_site_label_1
_geom_bond_atom_site_label_2
_geom_bond_distance
_geom_bond_site_symmetry_2
_geom_bond_publ_flag
As1 S1 2.0849(13) . ?
As1 C1 1.918(4) . ?
As1 C4 1.933(5) . ?
As1 C5 1.933(5) . ?
As2 S2 2.0812(13) . ?
As2 C31 1.929(5) . ?
As2 C28 1.929(5) . ?
As2 C32 1.935(5) . ?
C31 C30 1.409(6) . ?
C31 C41 1.386(7) . ?
C2 C1 1.426(6) . ?
C2 C10 1.398(6) . ?
C2 B1 1.577(7) . ?
C1 C7 1.386(6) . ?
C3 C4 1.421(6) . ?
C3 C11 1.403(6) . ?
C3 B1 1.561(7) . ?
C10 C9 1.393(6) . ?
C28 C29 1.422(6) . ?
C28 C34 1.377(6) . ?
C4 C14 1.388(7) . ?
C22 C21 1.394(7) . ?
C22 C23 1.387(7) . ?
C22 C26 1.514(6) . ?
C48 C47 1.396(6) . ?
C48 C49 1.398(7) . ?
C30 C38 1.409(7) . ?
C30 B2 1.564(8) . ?
C6 C24 1.414(6) . ?
C6 C20 1.403(6) . ?
C6 B1 1.577(7) . ?
C32 C42 1.372(7) . ?
C32 C46 1.366(8) . ?
C11 C12 1.376(7) . ?
C33 C47 1.415(7) . ?
C33 C51 1.420(6) . ?
C33 B2 1.571(7) . ?
C13 C12 1.397(7) . ?
C13 C14 1.398(7) . ?
C29 C37 1.408(6) . ?
C29 B2 1.587(7) . ?
C39 C38 1.383(7) . ?
C39 C40 1.383(7) . ?
C21 C20 1.407(6) . ?
C47 C52 1.527(6) . ?
C41 C40 1.397(7) . ?
C37 C36 1.365(7) . ?
C24 C23 1.396(6) . ?
C24 C27 1.516(6) . ?
C7 C8 1.380(7) . ?
C49 C50 1.385(7) . ?
C49 C53 1.528(6) . ?
C15 C5 1.397(7) . ?
C15 C16 1.390(7) . ?
C9 C8 1.383(7) . ?
C20 C25 1.516(6) . ?
C36 C35 1.393(7) . ?
C5 C19 1.392(6) . ?
C54 C51 1.516(7) . ?
C50 C51 1.408(6) . ?
C34 C35 1.401(7) . ?
C19 C18 1.371(7) . ?
C16 C17 1.380(7) . ?
C17 C18 1.393(8) . ?
C42 C43 1.405(8) . ?
C44 C45 1.383(8) . ?
C44 C43 1.348(9) . ?
C45 C46 1.395(9) . ?

loop_
_exptl_oxdiff_crystal_face_indexfrac_h
_exptl_oxdiff_crystal_face_indexfrac_k
_exptl_oxdiff_crystal_face_indexfrac_l
_exptl_oxdiff_crystal_face_x
_exptl_oxdiff_crystal_face_y
_exptl_oxdiff_crystal_face_z
-0.0012 -0.9995 1.9982 0.0749 0.0422 -0.0282
0.0012 0.9995 -1.9982 -0.0749 -0.0422 0.0282
1.9991 -0.0015 1.0033 0.0566 0.0414 0.1344
-1.9991 0.0015 -1.0033 -0.0566 -0.0414 -0.1344
-0.0006 -0.9996 -1.0011 -0.0216 0.0680 0.0027
0.0006 0.9996 1.0011 0.0216 -0.0680 -0.0027
